data_7240969
loop_
_publ_author_name
'Constantinides, Christos P.'
'Lawson, Daniel B.'
'Zissimou, Georgia'
'Berezin, Andrey'
'Mailman, Aaron M.'
'Manoli, Maria'
'Kourtellaris, Andreas'
'Leitus, Gregory'
'Clerac, Rodolphe'
'Tuononen, Heikki M.'
'Koutentis, Panayiotis Andreas'

_publ_section_title
;
 Polymorphism in a \p Stacked Blatter Radical: Structures and Magnetic
 Properties of
 3-(Phenyl)-1-(pyrid-2-yl)-1,4-dihydrobenzo[e][1,2,4]triazin-4-yl
;
_journal_name_full CrystEngComm
_journal_paper_doi 10.1039/D0CE00789G
_journal_year 2020
_chemical_formula_moiety 'C18 H13 N4'
_chemical_formula_sum 'C18 H13 N4'
_chemical_formula_weight 285.32
_space_group_crystal_system monoclinic
_space_group_IT_number 14
_space_group_name_Hall '-P 2ybc'
_space_group_name_H-M_alt 'P 1 21/c 1'
_atom_sites_solution_hydrogens geom
_atom_sites_solution_primary dual
_audit_creation_date 2019-12-07
_audit_creation_method
;
Olex2 1.2
(compiled 2018.05.29 svn.r3508 for OlexSys, GUI svn.r5506)
;
_audit_update_record
;
2020-05-16 deposited with the CCDC.	2020-07-31 downloaded from the CCDC.
;
_cell_angle_alpha 90
_cell_angle_beta 114.594(5)
_cell_angle_gamma 90
_cell_formula_units_Z 4
_cell_length_a 19.7893(9)
_cell_length_b 3.76820(10)
_cell_length_c 19.7322(8)
_cell_measurement_reflns_used 3967
_cell_measurement_temperature 120.00(10)
_cell_measurement_theta_max 76.4570
_cell_measurement_theta_min 4.8530
_cell_volume 1337.94(10)
_computing_cell_refinement 'CrysAlisPro 1.171.39.43c (Rigaku OD, 2018)'
_computing_data_collection 'CrysAlisPro 1.171.39.43c (Rigaku OD, 2018)'
_computing_data_reduction 'CrysAlisPro 1.171.39.43c (Rigaku OD, 2018)'
_computing_molecular_graphics 'Olex2 (Dolomanov et al., 2009)'
_computing_publication_material 'Olex2 (Dolomanov et al., 2009)'
_computing_structure_refinement 'ShelXL (Sheldrick, 2015)'
_computing_structure_solution 'ShelXT (Sheldrick, 2015)'
_diffrn_ambient_environment N~2~
_diffrn_ambient_temperature 120.00(10)
_diffrn_detector 'CCD plate'
_diffrn_detector_area_resol_mean 5.1977
_diffrn_detector_type Atlas
_diffrn_measured_fraction_theta_full 0.999
_diffrn_measured_fraction_theta_max 0.990
_diffrn_measurement_details
;
List of Runs (angles in degrees, time in seconds):

  # Type    Start    End  Width  t~exp~   \w     \q     \k     \f   Frames
#--------------------------------------------------------------------------
  1  \w    -30.00  70.00   1.00   11.00    --   41.65 -57.00  30.00  100
  2  \w    -30.00  70.00   1.00   11.00    --   41.65 -57.00 -90.00  100
  3  \w    -34.00  74.00   1.00   11.00    --   41.65 -77.00-180.00  108
  4  \w     36.00 145.00   1.00   37.00    --  112.00 -77.00 -60.00  109
  5  \w     40.00 141.00   1.00   37.00    --  112.00 -61.00 150.00  101
  6  \w     83.00 178.00   1.00   37.00    --  112.00  61.00 -90.00   95
  7  \w     39.00 138.00   1.00   37.00    --  112.00 -45.00 -60.00   99
  8  \w     36.00 116.00   1.00   37.00    --  112.00-111.00-150.00   80
  9  \w     29.00 109.00   1.00   37.00    --  112.00 -94.00-120.00   80
 10  \w     39.00 138.00   1.00   37.00    --  112.00 -45.00  30.00   99
 11  \w     84.00 128.00   1.00   37.00    --  112.00  61.00 -60.00   44
 12  \w     37.00 111.00   1.00   37.00    --  112.00-111.00   0.00   74
 13  \w     56.00 106.00   1.00   37.00    --  112.00-111.00 150.00   50
 14  \w     24.00 175.00   1.00   37.00    --  112.00   0.00  90.00  151
;
_diffrn_measurement_device 'four-circle diffractometer'
_diffrn_measurement_device_type 'SuperNova, Dual, Cu at home/near, Atlas'
_diffrn_measurement_method '\w scans'
_diffrn_orient_matrix_type 'CrysAlisPro convention (1999,Acta A55,543-557)'
_diffrn_orient_matrix_UB_11 0.0819609000
_diffrn_orient_matrix_UB_12 -0.0346624000
_diffrn_orient_matrix_UB_13 0.0126320000
_diffrn_orient_matrix_UB_21 0.0198093000
_diffrn_orient_matrix_UB_22 -0.1422065000
_diffrn_orient_matrix_UB_23 0.0792253000
_diffrn_orient_matrix_UB_31 -0.0148877000
_diffrn_orient_matrix_UB_32 -0.3816038000
_diffrn_orient_matrix_UB_33 -0.0306493000
_diffrn_radiation_monochromator mirror
_diffrn_radiation_probe x-ray
_diffrn_radiation_type CuK\a
_diffrn_radiation_wavelength 1.54184
_diffrn_reflns_av_R_equivalents 0.0267
_diffrn_reflns_av_unetI/netI 0.0244
_diffrn_reflns_Laue_measured_fraction_full 0.999
_diffrn_reflns_Laue_measured_fraction_max 0.990
_diffrn_reflns_limit_h_max 23
_diffrn_reflns_limit_h_min -24
_diffrn_reflns_limit_k_max 2
_diffrn_reflns_limit_k_min -4
_diffrn_reflns_limit_l_max 24
_diffrn_reflns_limit_l_min -24
_diffrn_reflns_number 9981
_diffrn_reflns_point_group_measured_fraction_full 0.999
_diffrn_reflns_point_group_measured_fraction_max 0.990
_diffrn_reflns_theta_full 67.684
_diffrn_reflns_theta_max 76.649
_diffrn_reflns_theta_min 4.500
_diffrn_source 'micro-focus sealed X-ray tube'
_diffrn_source_type 'SuperNova (Cu) X-ray Source'
_exptl_absorpt_coefficient_mu 0.693
_exptl_absorpt_correction_T_max 0.995
_exptl_absorpt_correction_T_min 0.974
_exptl_absorpt_correction_type analytical
_exptl_absorpt_process_details
;
CrysAlisPro 1.171.39.43c (Rigaku Oxford Diffraction, 2018)
Analytical numeric absorption correction using a multifaceted crystal
			model based on expressions derived by R.C. Clark & J.S. Reid.
(Clark, R. C. & Reid, J. S. (1995). Acta Cryst. A51, 887-897)
Empirical absorption correction using spherical harmonics,
 implemented in SCALE3 ABSPACK scaling algorithm.
;
_exptl_crystal_colour 'clear light green'
_exptl_crystal_colour_lustre clear
_exptl_crystal_colour_modifier light
_exptl_crystal_colour_primary green
_exptl_crystal_density_diffrn 1.416
_exptl_crystal_description plank
_exptl_crystal_F_000 596
_exptl_crystal_preparation 'Magnetic properties'
_exptl_crystal_size_max 0.193
_exptl_crystal_size_mid 0.085
_exptl_crystal_size_min 0.026
_refine_diff_density_max 0.222
_refine_diff_density_min -0.266
_refine_diff_density_rms 0.047
_refine_ls_extinction_method none
_refine_ls_goodness_of_fit_ref 1.030
_refine_ls_hydrogen_treatment constr
_refine_ls_matrix_type full
_refine_ls_number_parameters 199
_refine_ls_number_reflns 2797
_refine_ls_number_restraints 0
_refine_ls_restrained_S_all 1.030
_refine_ls_R_factor_all 0.0493
_refine_ls_R_factor_gt 0.0418
_refine_ls_shift/su_max 0.000
_refine_ls_shift/su_mean 0.000
_refine_ls_structure_factor_coef Fsqd
_refine_ls_weighting_details 'w=1/[\s^2^(Fo^2^)+(0.0694P)^2^+0.3285P] where P=(Fo^2^+2Fc^2^)/3'
_refine_ls_weighting_scheme calc
_refine_ls_wR_factor_gt 0.1115
_refine_ls_wR_factor_ref 0.1196
_reflns_Friedel_coverage 0.000
_reflns_number_gt 2376
_reflns_number_total 2797
_reflns_threshold_expression 'I > 2\s(I)'
_cod_data_source_file d0ce00789g2.cif
_cod_data_source_block beta-mp-red
_cod_database_code 7240969
_shelx_shelxl_version_number 2014/7
_chemical_oxdiff_formula 'C18 H13 N4'
_shelx_space_group_comment
;
The symmetry employed for this shelxl refinement is uniquely defined
by the following loop, which should always be used as a source of
symmetry information in preference to the above space-group names.
They are only intended as comments.
;
_reflns_odcompleteness_completeness 99.62
_reflns_odcompleteness_iscentric 1
_reflns_odcompleteness_theta 74.33
_olex2_refinement_description
;
1. Fixed Uiso
 At 1.2 times of:
  All C(H) groups
2.a Aromatic/amide H refined with riding coordinates:
 C4(H4), C5(H5), C6(H6), C7(H7), C9(H9), C10(H10), C11(H11), C12(H12),
 C13(H13), C15(H15), C16(H16), C17(H17), C18(H18)
;
_ins_header
;
TITL beta-mP-red in P2(1)/c 
REM P2(1)/c (#14 in standard setting)
CELL 1.54184  19.789302   3.768244  19.732166  90.0000 114.5942  90.0000
ZERR    3.00   0.000933   0.000117   0.000805   0.0000   0.0054   0.0000
LATT  1
SYMM -x, y+1/2,-z+1/2 
SFAC C H N
UNIT 54.00 39.00 12.00
TREF
HKLF 4
END
;
_olex2_submission_special_instructions 'No special instructions were received'
_oxdiff_exptl_absorpt_empirical_details
;
Empirical correction (ABSPACK) includes:
- Absorption correction using spherical harmonics
- Frame scaling
;
_oxdiff_exptl_absorpt_empirical_full_max 1.394
_oxdiff_exptl_absorpt_empirical_full_min 0.819

loop_
_space_group_symop_operation_xyz
'x, y, z'
'-x, y+1/2, -z+1/2'
'-x, -y, -z'
'x, -y-1/2, z-1/2'

loop_
_atom_site_label
_atom_site_type_symbol
_atom_site_fract_x
_atom_site_fract_y
_atom_site_fract_z
_atom_site_U_iso_or_equiv
_atom_site_adp_type
_atom_site_occupancy
_atom_site_site_symmetry_order
_atom_site_calc_flag
_atom_site_refinement_flags_posn
_atom_site_refinement_flags_adp
_atom_site_refinement_flags_occupancy
_atom_site_disorder_assembly
_atom_site_disorder_group
N1 N 0.21479(6) 0.4215(3) 0.36744(5) 0.0225(2) Uani 1 1 d . . . . .
N2 N 0.28229(6) 0.5239(3) 0.42100(6) 0.0230(2) Uani 1 1 d . . . . .
N3 N 0.22456(6) 0.6711(3) 0.50256(6) 0.0249(3) Uani 1 1 d . . . . .
N4 N 0.15935(6) 0.4161(3) 0.23703(6) 0.0244(2) Uani 1 1 d . . . . .
C1 C 0.28260(7) 0.6422(3) 0.48498(6) 0.0219(3) Uani 1 1 d . . . . .
C2 C 0.15838(7) 0.5474(3) 0.45031(7) 0.0237(3) Uani 1 1 d . . . . .
C3 C 0.15071(7) 0.4105(3) 0.38050(7) 0.0227(3) Uani 1 1 d . . . . .
C4 C 0.08300(7) 0.2654(4) 0.33094(7) 0.0253(3) Uani 1 1 d . . . . .
H4 H 0.0787 0.1658 0.2862 0.030 Uiso 1 1 calc R . . . .
C5 C 0.02243(8) 0.2714(4) 0.34906(7) 0.0281(3) Uani 1 1 d . . . . .
H5 H -0.0228 0.1774 0.3161 0.034 Uiso 1 1 calc R . . . .
C6 C 0.02884(8) 0.4182(4) 0.41680(7) 0.0296(3) Uani 1 1 d . . . . .
H6 H -0.0124 0.4257 0.4280 0.036 Uiso 1 1 calc R . . . .
C7 C 0.09556(8) 0.5506(4) 0.46658(7) 0.0276(3) Uani 1 1 d . . . . .
H7 H 0.0994 0.6437 0.5117 0.033 Uiso 1 1 calc R . . . .
C8 C 0.35620(7) 0.7592(3) 0.54135(6) 0.0233(3) Uani 1 1 d . . . . .
C9 C 0.36181(8) 0.8977(3) 0.60936(7) 0.0255(3) Uani 1 1 d . . . . .
H9 H 0.3197 0.9144 0.6188 0.031 Uiso 1 1 calc R . . . .
C10 C 0.42989(8) 1.0098(4) 0.66253(7) 0.0286(3) Uani 1 1 d . . . . .
H10 H 0.4332 1.1009 0.7076 0.034 Uiso 1 1 calc R . . . .
C11 C 0.49305(8) 0.9870(4) 0.64898(7) 0.0297(3) Uani 1 1 d . . . . .
H11 H 0.5386 1.0638 0.6847 0.036 Uiso 1 1 calc R . . . .
C12 C 0.48795(8) 0.8487(4) 0.58167(8) 0.0303(3) Uani 1 1 d . . . . .
H12 H 0.5303 0.8319 0.5725 0.036 Uiso 1 1 calc R . . . .
C13 C 0.41989(8) 0.7356(4) 0.52817(7) 0.0267(3) Uani 1 1 d . . . . .
H13 H 0.4168 0.6436 0.4833 0.032 Uiso 1 1 calc R . . . .
C14 C 0.21798(7) 0.3292(3) 0.29872(6) 0.0219(3) Uani 1 1 d . . . . .
C15 C 0.28177(7) 0.1660(4) 0.30028(7) 0.0254(3) Uani 1 1 d . . . . .
H15 H 0.3215 0.1095 0.3450 0.031 Uiso 1 1 calc R . . . .
C16 C 0.28361(8) 0.0912(4) 0.23223(7) 0.0282(3) Uani 1 1 d . . . . .
H16 H 0.3252 -0.0167 0.2306 0.034 Uiso 1 1 calc R . . . .
C17 C 0.22324(8) 0.1781(4) 0.16677(7) 0.0283(3) Uani 1 1 d . . . . .
H17 H 0.2234 0.1301 0.1206 0.034 Uiso 1 1 calc R . . . .
C18 C 0.16288(8) 0.3380(4) 0.17207(7) 0.0273(3) Uani 1 1 d . . . . .
H18 H 0.1222 0.3952 0.1281 0.033 Uiso 1 1 calc R . . . .

loop_
_atom_site_aniso_label
_atom_site_aniso_U_11
_atom_site_aniso_U_22
_atom_site_aniso_U_33
_atom_site_aniso_U_23
_atom_site_aniso_U_13
_atom_site_aniso_U_12
N1 0.0249(5) 0.0291(6) 0.0158(5) -0.0004(4) 0.0110(4) 0.0001(4)
N2 0.0250(5) 0.0293(6) 0.0161(5) -0.0010(4) 0.0098(4) -0.0006(4)
N3 0.0297(6) 0.0301(6) 0.0180(5) 0.0002(4) 0.0129(4) 0.0014(4)
N4 0.0271(5) 0.0310(6) 0.0169(5) 0.0002(4) 0.0109(4) -0.0006(4)
C1 0.0284(6) 0.0231(6) 0.0171(5) 0.0025(4) 0.0122(5) 0.0026(5)
C2 0.0286(7) 0.0269(6) 0.0183(5) 0.0028(4) 0.0126(5) 0.0027(5)
C3 0.0268(6) 0.0258(6) 0.0186(5) 0.0038(4) 0.0125(5) 0.0024(5)
C4 0.0285(7) 0.0309(6) 0.0185(5) 0.0018(5) 0.0117(5) -0.0004(5)
C5 0.0269(7) 0.0340(7) 0.0245(6) 0.0038(5) 0.0117(5) -0.0020(5)
C6 0.0289(7) 0.0379(7) 0.0284(6) 0.0060(5) 0.0183(6) 0.0023(5)
C7 0.0316(7) 0.0347(7) 0.0217(6) 0.0021(5) 0.0162(5) 0.0038(5)
C8 0.0307(7) 0.0230(6) 0.0170(5) 0.0019(4) 0.0108(5) 0.0011(5)
C9 0.0331(7) 0.0264(6) 0.0200(6) 0.0007(5) 0.0141(5) 0.0016(5)
C10 0.0393(8) 0.0279(6) 0.0173(5) -0.0013(5) 0.0103(5) 0.0002(5)
C11 0.0321(7) 0.0297(7) 0.0222(6) 0.0001(5) 0.0061(5) -0.0024(5)
C12 0.0296(7) 0.0357(7) 0.0275(6) 0.0002(5) 0.0138(6) -0.0003(5)
C13 0.0310(7) 0.0304(7) 0.0202(5) -0.0017(5) 0.0124(5) -0.0001(5)
C14 0.0267(6) 0.0253(6) 0.0166(5) -0.0012(4) 0.0120(5) -0.0027(5)
C15 0.0279(6) 0.0299(7) 0.0203(6) -0.0016(5) 0.0118(5) -0.0008(5)
C16 0.0290(7) 0.0354(7) 0.0255(6) -0.0064(5) 0.0165(5) -0.0027(5)
C17 0.0338(7) 0.0362(7) 0.0201(6) -0.0065(5) 0.0165(5) -0.0078(5)
C18 0.0315(7) 0.0350(7) 0.0167(5) -0.0008(5) 0.0114(5) -0.0056(5)

loop_
_atom_type_symbol
_atom_type_description
_atom_type_scat_dispersion_real
_atom_type_scat_dispersion_imag
_atom_type_scat_source
C C 0.0181 0.0091 'International Tables Vol C Tables 4.2.6.8 and 6.1.1.4'
H H 0.0000 0.0000 'International Tables Vol C Tables 4.2.6.8 and 6.1.1.4'
N N 0.0311 0.0180 'International Tables Vol C Tables 4.2.6.8 and 6.1.1.4'

loop_
_exptl_crystal_face_index_h
_exptl_crystal_face_index_k
_exptl_crystal_face_index_l
_exptl_crystal_face_perp_dist
4 0 -13 0.0378
-4 0 13 0.0468
-2 -2 0 0.1010
2 2 0 0.0810
12 0 -1 0.0132
-12 0 1 0.0132

loop_
_geom_angle_atom_site_label_1
_geom_angle_atom_site_label_2
_geom_angle_atom_site_label_3
_geom_angle
_geom_angle_site_symmetry_1
_geom_angle_site_symmetry_3
_geom_angle_publ_flag
N2 N1 C3 122.36(10) . . ?
N2 N1 C14 112.80(10) . . ?
C3 N1 C14 124.84(11) . . ?
C1 N2 N1 116.27(10) . . ?
C1 N3 C2 115.71(10) . . ?
C14 N4 C18 116.62(12) . . ?
N2 C1 C8 115.09(11) . . ?
N3 C1 N2 127.32(12) . . ?
N3 C1 C8 117.58(10) . . ?
N3 C2 C3 122.52(12) . . ?
N3 C2 C7 119.00(11) . . ?
C7 C2 C3 118.48(12) . . ?
N1 C3 C2 115.48(12) . . ?
N1 C3 C4 124.16(11) . . ?
C4 C3 C2 120.32(12) . . ?
C5 C4 C3 119.50(12) . . ?
C4 C5 C6 120.48(13) . . ?
C7 C6 C5 120.31(12) . . ?
C6 C7 C2 120.83(12) . . ?
C9 C8 C1 119.36(12) . . ?
C13 C8 C1 121.57(11) . . ?
C13 C8 C9 119.07(12) . . ?
C10 C9 C8 120.25(12) . . ?
C9 C10 C11 120.41(12) . . ?
C10 C11 C12 119.66(13) . . ?
C13 C12 C11 120.21(13) . . ?
C12 C13 C8 120.39(12) . . ?
N4 C14 N1 116.38(11) . . ?
N4 C14 C15 124.59(11) . . ?
C15 C14 N1 119.00(11) . . ?
C16 C15 C14 117.18(12) . . ?
C17 C16 C15 119.66(12) . . ?
C18 C17 C16 118.06(11) . . ?
N4 C18 C17 123.89(12) . . ?

loop_
_geom_bond_atom_site_label_1
_geom_bond_atom_site_label_2
_geom_bond_distance
_geom_bond_site_symmetry_2
_geom_bond_publ_flag
N1 N2 1.3693(15) . ?
N1 C3 1.3958(16) . ?
N1 C14 1.4265(14) . ?
N2 C1 1.3366(15) . ?
N3 C1 1.3351(17) . ?
N3 C2 1.3680(17) . ?
N4 C14 1.3265(17) . ?
N4 C18 1.3450(15) . ?
C1 C8 1.4847(18) . ?
C2 C3 1.4187(17) . ?
C2 C7 1.4074(18) . ?
C3 C4 1.4000(19) . ?
C4 C5 1.3863(18) . ?
C5 C6 1.4026(19) . ?
C6 C7 1.370(2) . ?
C8 C9 1.4006(16) . ?
C8 C13 1.3916(18) . ?
C9 C10 1.385(2) . ?
C10 C11 1.385(2) . ?
C11 C12 1.3907(19) . ?
C12 C13 1.388(2) . ?
C14 C15 1.3930(18) . ?
C15 C16 1.3871(17) . ?
C16 C17 1.385(2) . ?
C17 C18 1.380(2) . ?

loop_
_exptl_oxdiff_crystal_face_indexfrac_h
_exptl_oxdiff_crystal_face_indexfrac_k
_exptl_oxdiff_crystal_face_indexfrac_l
_exptl_oxdiff_crystal_face_x
_exptl_oxdiff_crystal_face_y
_exptl_oxdiff_crystal_face_z
4.0376 -0.0023 -13.0000 0.1668 -0.9496 0.3392
-4.0376 0.0023 13.0000 -0.1668 0.9496 -0.3392
-1.9375 -2.0041 -0.0058 -0.0894 0.2462 0.7938
1.9375 2.0041 0.0058 0.0894 -0.2462 -0.7938
11.9896 0.0230 -0.9618 0.9697 0.1580 -0.1578
-11.9896 -0.0230 0.9618 -0.9697 -0.1580 0.1578
